data_7222102
loop_
_publ_author_name
'Giri, Dipanjan'
'Patra, Sanjib K.'

_publ_section_title
;
 Benzodithieno-imidazole based \p-conjugated fluorescent polymer probe for
 selective sensing of Cu2+
;
_journal_name_full 'RSC Adv.'
_journal_paper_doi 10.1039/C5RA14079J
_journal_year 2015
_chemical_formula_moiety 'C24 H23 Br N2 S2'
_chemical_formula_sum 'C24 H23 Br N2 S2'
_chemical_formula_weight 483.47
_chemical_name_systematic
; 
 ? 
;
_space_group_IT_number 2
_symmetry_cell_setting triclinic
_symmetry_space_group_name_Hall '-P 1'
_symmetry_space_group_name_H-M 'P -1'
_atom_sites_solution_hydrogens geom
_atom_sites_solution_primary direct
_atom_sites_solution_secondary difmap
_audit_creation_method SHELXL-97
_audit_update_record
;
2015-07-10 deposited with the CCDC.
2015-09-10 downloaded from the CCDC.
;
_cell_angle_alpha 89.741(8)
_cell_angle_beta 89.969(9)
_cell_angle_gamma 89.739(9)
_cell_formula_units_Z 4
_cell_length_a 5.3489(14)
_cell_length_b 16.754(4)
_cell_length_c 24.034(6)
_cell_measurement_temperature 100(2)
_cell_volume 2153.8(9)
_computing_cell_refinement 'Bruker SAINT'
_computing_data_collection 'Bruker SMART'
_computing_data_reduction 'Bruker SAINT'
_computing_molecular_graphics ORTEP
_computing_publication_material 'Bruker SHELXTL'
_computing_structure_refinement 'SHELXL-97 (Sheldrick, 1997)'
_computing_structure_solution 'SHELXS-97 (Sheldrick, 1990)'
_diffrn_ambient_temperature 100(2)
_diffrn_measured_fraction_theta_full 0.970
_diffrn_measured_fraction_theta_max 0.970
_diffrn_measurement_device_type 'Bruker-AXS Platform'
_diffrn_measurement_method '\w scans'
_diffrn_radiation_monochromator graphite
_diffrn_radiation_source 'fine-focus sealed tube'
_diffrn_radiation_type MoK\a
_diffrn_radiation_wavelength 0.71073
_diffrn_reflns_av_R_equivalents 0.0995
_diffrn_reflns_av_sigmaI/netI 0.1237
_diffrn_reflns_limit_h_max 6
_diffrn_reflns_limit_h_min -6
_diffrn_reflns_limit_k_max 20
_diffrn_reflns_limit_k_min -20
_diffrn_reflns_limit_l_max 29
_diffrn_reflns_limit_l_min -26
_diffrn_reflns_number 27149
_diffrn_reflns_theta_full 26.23
_diffrn_reflns_theta_max 26.23
_diffrn_reflns_theta_min 0.85
_exptl_absorpt_coefficient_mu 2.116
_exptl_absorpt_correction_T_max 0.6769
_exptl_absorpt_correction_T_min 0.4849
_exptl_absorpt_correction_type multi-scan
_exptl_absorpt_process_details SADABS
_exptl_crystal_colour yellow
_exptl_crystal_density_diffrn 1.491
_exptl_crystal_density_method 'not measured'
_exptl_crystal_description needle
_exptl_crystal_F_000 992
_exptl_crystal_preparation Luminescent
_exptl_crystal_recrystallization_method layering
_exptl_crystal_size_max 0.40
_exptl_crystal_size_mid 0.20
_exptl_crystal_size_min 0.20
_refine_diff_density_max 0.494
_refine_diff_density_min -0.764
_refine_diff_density_rms 0.111
_refine_ls_extinction_method none
_refine_ls_goodness_of_fit_ref 0.953
_refine_ls_hydrogen_treatment constr
_refine_ls_matrix_type full
_refine_ls_number_parameters 525
_refine_ls_number_reflns 8424
_refine_ls_number_restraints 0
_refine_ls_restrained_S_all 0.953
_refine_ls_R_factor_all 0.1309
_refine_ls_R_factor_gt 0.0610
_refine_ls_shift/su_max 0.001
_refine_ls_shift/su_mean 0.000
_refine_ls_structure_factor_coef Fsqd
_refine_ls_weighting_details 'calc w=1/[\s^2^(Fo^2^)+(0.0773P)^2^+0.0000P] where P=(Fo^2^+2Fc^2^)/3'
_refine_ls_weighting_scheme calc
_refine_ls_wR_factor_gt 0.1357
_refine_ls_wR_factor_ref 0.1696
_reflns_number_gt 4551
_reflns_number_total 8424
_reflns_threshold_expression >2sigma(I)
_cod_data_source_file c5ra14079j2.cif
_cod_data_source_block 4b
_cod_depositor_comments
;
The following automatic conversions were performed:

'_symmetry_cell_setting' value 'Triclinic' changed to 'triclinic'
according to
/usr/data/users/saulius/crontab/automatic-downloads/rss-feeds/RSC/lib/dictionaries/cif_core.dic
dictionary named 'cif_core.dic' version 2.4.2 from 2011-04-26.

Automatic conversion script
Id: cif_fix_values 3271 2015-04-21 07:52:19Z andrius 
;
_cod_original_cell_volume 2153.8(10)
_cod_original_sg_symbol_H-M P-1
_cod_database_code 7222102

loop_
_symmetry_equiv_pos_as_xyz
'x, y, z'
'-x, -y, -z'

loop_
_atom_site_label
_atom_site_type_symbol
_atom_site_fract_x
_atom_site_fract_y
_atom_site_fract_z
_atom_site_U_iso_or_equiv
_atom_site_adp_type
_atom_site_occupancy
_atom_site_symmetry_multiplicity
_atom_site_calc_flag
_atom_site_refinement_flags
Br1 Br 0.26957(13) 0.91396(4) 0.06338(3) 0.0493(2) Uani 1 1 d .
S2 S -0.2926(3) 0.56982(9) -0.25988(6) 0.0325(4) Uani 1 1 d .
S1 S -0.8923(3) 0.88894(9) -0.26887(6) 0.0320(4) Uani 1 1 d .
N1 N -0.4316(9) 0.8491(3) -0.17789(19) 0.0300(11) Uani 1 1 d .
N2 N -0.2032(8) 0.7365(3) -0.17560(18) 0.0265(11) Uani 1 1 d .
C13 C -0.5054(10) 0.7981(3) -0.2207(2) 0.0251(13) Uani 1 1 d .
C9 C -0.4221(10) 0.6636(3) -0.2562(2) 0.0261(13) Uani 1 1 d .
C12 C -0.6972(10) 0.8082(3) -0.2603(2) 0.0272(13) Uani 1 1 d .
C11 C -0.7545(10) 0.7458(3) -0.2976(2) 0.0236(12) Uani 1 1 d .
C8 C -0.3691(10) 0.7275(3) -0.2192(2) 0.0247(13) Uani 1 1 d .
C14 C -0.4983(11) 0.5419(3) -0.3116(2) 0.0316(14) Uani 1 1 d .
H14 H -0.4990 0.4904 -0.3280 0.038 Uiso 1 1 calc R
C7 C -0.2516(10) 0.8098(3) -0.1526(2) 0.0272(13) Uani 1 1 d .
C16 C -0.9609(10) 0.7674(4) -0.3326(2) 0.0291(14) Uani 1 1 d .
H16 H -1.0276 0.7337 -0.3605 0.035 Uiso 1 1 calc R
C17 C -1.0497(11) 0.8410(4) -0.3213(2) 0.0323(14) Uani 1 1 d .
H17 H -1.1869 0.8643 -0.3407 0.039 Uiso 1 1 calc R
C18 C 0.0121(10) 0.6858(3) -0.1637(2) 0.0275(13) Uani 1 1 d .
H18A H 0.1461 0.7195 -0.1480 0.033 Uiso 1 1 calc R
H18B H 0.0747 0.6637 -0.1992 0.033 Uiso 1 1 calc R
C20 C 0.2010(11) 0.5654(4) -0.1187(2) 0.0328(14) Uani 1 1 d .
H20A H 0.2402 0.5426 -0.1557 0.039 Uiso 1 1 calc R
H20B H 0.3422 0.6001 -0.1080 0.039 Uiso 1 1 calc R
C15 C -0.6573(11) 0.6007(3) -0.3261(2) 0.0290(13) Uani 1 1 d .
H15 H -0.7822 0.5956 -0.3539 0.035 Uiso 1 1 calc R
C10 C -0.6162(10) 0.6731(3) -0.2943(2) 0.0235(13) Uani 1 1 d .
C4 C -0.1240(10) 0.8378(3) -0.1012(2) 0.0267(13) Uani 1 1 d .
C19 C -0.0352(10) 0.6167(3) -0.1237(2) 0.0287(13) Uani 1 1 d .
H19A H -0.1751 0.5839 -0.1376 0.034 Uiso 1 1 calc R
H19B H -0.0821 0.6377 -0.0867 0.034 Uiso 1 1 calc R
C22 C 0.4024(11) 0.4430(4) -0.0779(3) 0.0355(15) Uani 1 1 d .
H22A H 0.5558 0.4750 -0.0727 0.043 Uiso 1 1 calc R
H22B H 0.4127 0.4178 -0.1150 0.043 Uiso 1 1 calc R
C21 C 0.1816(11) 0.4982(4) -0.0772(2) 0.0336(15) Uani 1 1 d .
H21A H 0.1639 0.5209 -0.0394 0.040 Uiso 1 1 calc R
H21B H 0.0288 0.4671 -0.0851 0.040 Uiso 1 1 calc R
C6 C 0.1855(15) 0.9149(5) -0.0533(3) 0.069(3) Uani 1 1 d .
H6 H 0.3181 0.9524 -0.0546 0.083 Uiso 1 1 calc R
C5 C 0.0711(13) 0.8908(4) -0.1023(3) 0.051(2) Uani 1 1 d .
H5 H 0.1285 0.9111 -0.1370 0.061 Uiso 1 1 calc R
C23 C 0.3984(11) 0.3778(4) -0.0341(3) 0.0388(16) Uani 1 1 d .
H23A H 0.3960 0.4026 0.0032 0.047 Uiso 1 1 calc R
H23B H 0.2428 0.3466 -0.0382 0.047 Uiso 1 1 calc R
C3 C -0.1977(13) 0.8087(5) -0.0512(3) 0.057(2) Uani 1 1 d .
H3 H -0.3299 0.7711 -0.0498 0.068 Uiso 1 1 calc R
C2 C -0.0853(14) 0.8325(5) -0.0023(3) 0.064(2) Uani 1 1 d .
H2 H -0.1428 0.8121 0.0323 0.076 Uiso 1 1 calc R
C24 C 0.6197(12) 0.3219(4) -0.0378(3) 0.058(2) Uani 1 1 d .
H24A H 0.6040 0.2887 -0.0711 0.087 Uiso 1 1 calc R
H24B H 0.6248 0.2876 -0.0047 0.087 Uiso 1 1 calc R
H24C H 0.7741 0.3530 -0.0401 0.087 Uiso 1 1 calc R
Br2 Br 0.26951(13) 0.41393(4) 0.43666(3) 0.0491(2) Uani 1 1 d .
S4 S -0.2921(3) 0.06995(9) 0.75986(6) 0.0330(4) Uani 1 1 d .
S3 S -0.8929(3) 0.38904(9) 0.76882(6) 0.0315(4) Uani 1 1 d .
N3 N -0.4309(8) 0.3488(3) 0.67796(18) 0.0287(11) Uani 1 1 d .
C32 C -0.5055(10) 0.2984(3) 0.7205(2) 0.0247(13) Uani 1 1 d .
N4 N -0.2047(8) 0.2364(3) 0.67549(18) 0.0256(11) Uani 1 1 d .
C36 C -0.4230(9) 0.1632(3) 0.7562(2) 0.0221(12) Uani 1 1 d .
C33 C -0.6977(10) 0.3074(3) 0.7604(2) 0.0265(13) Uani 1 1 d .
C40 C -0.6572(11) 0.1012(3) 0.8255(2) 0.0317(14) Uani 1 1 d .
H40 H -0.7847 0.0956 0.8528 0.038 Uiso 1 1 calc R
C42 C 0.1999(10) 0.0668(3) 0.6190(2) 0.0309(14) Uani 1 1 d .
H42A H 0.2412 0.0446 0.6561 0.037 Uiso 1 1 calc R
H42B H 0.3395 0.1017 0.6074 0.037 Uiso 1 1 calc R
C34 C -0.7554(10) 0.2462(3) 0.7973(2) 0.0240(13) Uani 1 1 d .
C43 C 0.1790(10) -0.0024(4) 0.5774(2) 0.0339(15) Uani 1 1 d .
H43A H 0.0280 -0.0340 0.5863 0.041 Uiso 1 1 calc R
H43B H 0.1578 0.0199 0.5394 0.041 Uiso 1 1 calc R
C44 C 0.0115(9) 0.1856(3) 0.6639(2) 0.0272(13) Uani 1 1 d .
H44A H 0.0728 0.1631 0.6995 0.033 Uiso 1 1 calc R
H44B H 0.1462 0.2194 0.6483 0.033 Uiso 1 1 calc R
C37 C -0.3704(10) 0.2276(3) 0.7196(2) 0.0239(13) Uani 1 1 d .
C31 C -0.2508(10) 0.3093(3) 0.6526(2) 0.0265(13) Uani 1 1 d .
C28 C -0.1237(10) 0.3377(3) 0.6008(2) 0.0250(13) Uani 1 1 d .
C41 C -0.4957(11) 0.0414(4) 0.8122(2) 0.0327(14) Uani 1 1 d .
H41 H -0.4948 -0.0097 0.8295 0.039 Uiso 1 1 calc R
C38 C -1.0498(11) 0.3402(4) 0.8216(2) 0.0337(15) Uani 1 1 d .
H38 H -1.1865 0.3632 0.8411 0.040 Uiso 1 1 calc R
C35 C -0.6184(10) 0.1727(3) 0.7952(2) 0.0268(13) Uani 1 1 d .
C45 C -0.0358(10) 0.1168(3) 0.6237(2) 0.0292(14) Uani 1 1 d .
H45A H -0.1750 0.0835 0.6376 0.035 Uiso 1 1 calc R
H45B H -0.0827 0.1382 0.5866 0.035 Uiso 1 1 calc R
C46 C 0.4043(10) -0.0570(3) 0.5780(2) 0.0336(15) Uani 1 1 d .
H46A H 0.4172 -0.0823 0.6152 0.040 Uiso 1 1 calc R
H46B H 0.5562 -0.0245 0.5723 0.040 Uiso 1 1 calc R
C25 C 0.1060(11) 0.3861(4) 0.5041(2) 0.0333(14) Uani 1 1 d .
C39 C -0.9622(10) 0.2674(3) 0.8325(2) 0.0273(13) Uani 1 1 d .
H39 H -1.0289 0.2332 0.8604 0.033 Uiso 1 1 calc R
C29 C -0.2000(15) 0.3092(5) 0.5509(3) 0.068(3) Uani 1 1 d .
H29 H -0.3349 0.2726 0.5494 0.081 Uiso 1 1 calc R
C27 C 0.0697(13) 0.3903(4) 0.6031(3) 0.056(2) Uani 1 1 d .
H27 H 0.1258 0.4099 0.6379 0.067 Uiso 1 1 calc R
C47 C 0.3993(11) -0.1225(4) 0.5342(3) 0.0376(16) Uani 1 1 d .
H47A H 0.2446 -0.1541 0.5389 0.045 Uiso 1 1 calc R
H47B H 0.3942 -0.0975 0.4968 0.045 Uiso 1 1 calc R
C52 C 0.6209(12) -0.1778(4) 0.5373(3) 0.058(2) Uani 1 1 d .
H52A H 0.7752 -0.1468 0.5343 0.088 Uiso 1 1 calc R
H52B H 0.6131 -0.2162 0.5068 0.088 Uiso 1 1 calc R
H52C H 0.6188 -0.2065 0.5729 0.088 Uiso 1 1 calc R
C1 C 0.1079(11) 0.8850(4) -0.0038(2) 0.0330(14) Uani 1 1 d .
C26 C 0.1853(14) 0.4152(5) 0.5536(3) 0.071(3) Uani 1 1 d .
H26 H 0.3187 0.4524 0.5548 0.085 Uiso 1 1 calc R
C30 C -0.0852(14) 0.3326(5) 0.5023(3) 0.060(2) Uani 1 1 d .
H30 H -0.1387 0.3115 0.4677 0.073 Uiso 1 1 calc R

loop_
_atom_site_aniso_label
_atom_site_aniso_U_11
_atom_site_aniso_U_22
_atom_site_aniso_U_33
_atom_site_aniso_U_23
_atom_site_aniso_U_13
_atom_site_aniso_U_12
Br1 0.0563(4) 0.0640(5) 0.0279(4) -0.0088(3) -0.0047(3) -0.0192(4)
S2 0.0398(9) 0.0260(8) 0.0317(9) -0.0028(7) 0.0063(7) 0.0056(7)
S1 0.0380(8) 0.0294(9) 0.0285(9) -0.0014(7) -0.0004(7) 0.0082(7)
N1 0.037(3) 0.030(3) 0.024(3) 0.000(2) 0.001(2) -0.003(2)
N2 0.029(3) 0.025(3) 0.025(3) 0.003(2) 0.004(2) 0.004(2)
C13 0.027(3) 0.028(3) 0.021(3) 0.006(3) 0.001(2) -0.003(2)
C9 0.031(3) 0.027(3) 0.020(3) -0.004(3) 0.009(2) 0.000(2)
C12 0.035(3) 0.027(3) 0.019(3) 0.000(3) 0.004(2) 0.002(3)
C11 0.030(3) 0.031(3) 0.010(3) 0.002(2) 0.002(2) 0.001(3)
C8 0.029(3) 0.023(3) 0.022(3) 0.001(2) 0.003(2) 0.001(2)
C14 0.048(4) 0.024(3) 0.023(3) -0.005(3) 0.009(3) -0.001(3)
C7 0.036(3) 0.021(3) 0.024(3) 0.002(3) -0.003(3) 0.000(3)
C16 0.029(3) 0.040(4) 0.018(3) -0.004(3) 0.000(2) -0.001(3)
C17 0.039(3) 0.040(4) 0.019(3) 0.005(3) -0.006(3) 0.004(3)
C18 0.031(3) 0.028(3) 0.024(3) 0.007(3) 0.000(2) 0.005(3)
C20 0.035(3) 0.038(4) 0.026(3) 0.002(3) -0.002(3) 0.005(3)
C15 0.039(3) 0.024(3) 0.023(3) -0.001(3) 0.006(3) -0.002(3)
C10 0.031(3) 0.027(3) 0.012(3) -0.003(2) 0.005(2) -0.003(2)
C4 0.033(3) 0.029(3) 0.018(3) 0.002(3) 0.003(2) -0.002(3)
C19 0.028(3) 0.031(3) 0.027(3) 0.002(3) -0.007(2) 0.006(3)
C22 0.034(3) 0.032(4) 0.040(4) 0.008(3) 0.011(3) 0.002(3)
C21 0.032(3) 0.039(4) 0.030(4) -0.001(3) -0.001(3) 0.002(3)
C6 0.081(6) 0.089(6) 0.039(5) -0.011(4) 0.011(4) -0.056(5)
C5 0.062(5) 0.068(5) 0.023(4) 0.005(3) 0.004(3) -0.036(4)
C23 0.032(3) 0.040(4) 0.045(4) 0.009(3) 0.008(3) 0.000(3)
C3 0.064(5) 0.078(6) 0.029(4) 0.012(4) -0.014(3) -0.039(4)
C2 0.079(5) 0.091(6) 0.022(4) 0.011(4) -0.001(4) -0.047(5)
C24 0.049(4) 0.048(5) 0.076(6) 0.041(4) 0.017(4) 0.022(4)
Br2 0.0566(4) 0.0629(5) 0.0280(4) 0.0018(3) 0.0068(3) -0.0191(4)
S4 0.0415(9) 0.0256(8) 0.0320(9) -0.0027(7) -0.0016(7) 0.0043(7)
S3 0.0379(8) 0.0306(9) 0.0260(8) -0.0039(7) 0.0033(7) 0.0069(7)
N3 0.036(3) 0.027(3) 0.024(3) -0.003(2) 0.002(2) 0.003(2)
C32 0.030(3) 0.019(3) 0.026(3) -0.005(3) -0.003(2) 0.000(2)
N4 0.029(2) 0.030(3) 0.018(3) -0.004(2) -0.002(2) 0.003(2)
C36 0.028(3) 0.020(3) 0.018(3) 0.000(2) -0.005(2) -0.001(2)
C33 0.034(3) 0.025(3) 0.021(3) -0.010(3) -0.003(2) 0.006(3)
C40 0.046(4) 0.030(4) 0.019(3) -0.005(3) -0.001(3) -0.006(3)
C42 0.032(3) 0.035(4) 0.026(3) -0.008(3) -0.001(3) 0.002(3)
C34 0.030(3) 0.028(3) 0.015(3) -0.005(2) -0.006(2) -0.004(2)
C43 0.030(3) 0.040(4) 0.032(4) -0.016(3) 0.000(3) 0.001(3)
C44 0.021(3) 0.029(3) 0.032(3) -0.006(3) 0.000(2) 0.004(2)
C37 0.029(3) 0.027(3) 0.016(3) -0.002(2) -0.007(2) -0.002(2)
C31 0.035(3) 0.026(3) 0.019(3) -0.006(3) -0.001(3) -0.003(3)
C28 0.029(3) 0.027(3) 0.019(3) -0.006(3) -0.003(2) 0.002(2)
C41 0.045(4) 0.029(4) 0.025(3) 0.001(3) -0.005(3) -0.007(3)
C38 0.034(3) 0.037(4) 0.030(4) -0.007(3) 0.009(3) 0.000(3)
C35 0.032(3) 0.030(3) 0.019(3) -0.003(3) -0.006(2) 0.001(3)
C45 0.033(3) 0.027(3) 0.028(3) -0.006(3) 0.003(3) 0.002(3)
C46 0.032(3) 0.032(4) 0.036(4) -0.015(3) -0.004(3) 0.004(3)
C25 0.041(3) 0.035(4) 0.024(3) 0.001(3) 0.001(3) -0.003(3)
C39 0.036(3) 0.030(4) 0.017(3) 0.002(3) -0.002(2) -0.003(3)
C29 0.083(6) 0.094(6) 0.027(4) -0.014(4) 0.014(4) -0.053(5)
C27 0.064(5) 0.081(6) 0.023(4) -0.005(4) 0.000(3) -0.035(4)
C47 0.036(3) 0.039(4) 0.038(4) -0.014(3) -0.003(3) 0.012(3)
C52 0.050(4) 0.051(5) 0.074(5) -0.042(4) -0.015(4) 0.015(4)
C1 0.037(3) 0.036(4) 0.026(3) -0.006(3) -0.001(3) 0.000(3)
C26 0.073(5) 0.098(7) 0.042(5) -0.002(4) -0.002(4) -0.061(5)
C30 0.075(5) 0.091(6) 0.016(4) -0.006(4) 0.003(3) -0.039(5)

loop_
_atom_type_symbol
_atom_type_description
_atom_type_scat_dispersion_real
_atom_type_scat_dispersion_imag
_atom_type_scat_source
C C 0.0033 0.0016 'International Tables Vol C Tables 4.2.6.8 and 6.1.1.4'
H H 0.0000 0.0000 'International Tables Vol C Tables 4.2.6.8 and 6.1.1.4'
N N 0.0061 0.0033 'International Tables Vol C Tables 4.2.6.8 and 6.1.1.4'
S S 0.1246 0.1234 'International Tables Vol C Tables 4.2.6.8 and 6.1.1.4'
Br Br -0.2901 2.4595 'International Tables Vol C Tables 4.2.6.8 and 6.1.1.4'

loop_
_geom_angle_atom_site_label_1
_geom_angle_atom_site_label_2
_geom_angle_atom_site_label_3
_geom_angle
C9 S2 C14 91.9(3)
C12 S1 C17 90.9(3)
C7 N1 C13 104.0(5)
C7 N2 C8 106.7(4)
C7 N2 C18 126.1(5)
C8 N2 C18 126.2(4)
C8 C13 N1 110.8(5)
C8 C13 C12 119.8(5)
N1 C13 C12 129.3(5)
C10 C9 C8 118.6(5)
C10 C9 S2 111.4(4)
C8 C9 S2 129.9(5)
C13 C12 C11 120.1(5)
C13 C12 S1 127.8(4)
C11 C12 S1 112.0(4)
C12 C11 C10 119.0(5)
C12 C11 C16 110.9(5)
C10 C11 C16 130.1(5)
N2 C8 C13 105.0(5)
N2 C8 C9 133.5(5)
C13 C8 C9 121.4(5)
C15 C14 S2 112.8(4)
N1 C7 N2 113.4(5)
N1 C7 C4 124.2(5)
N2 C7 C4 122.3(5)
C17 C16 C11 112.4(5)
C16 C17 S1 113.9(4)
N2 C18 C19 115.6(4)
C21 C20 C19 114.3(5)
C14 C15 C10 112.2(5)
C9 C10 C11 121.0(5)
C9 C10 C15 111.7(5)
C11 C10 C15 127.3(5)
C3 C4 C5 118.1(6)
C3 C4 C7 119.2(5)
C5 C4 C7 122.7(5)
C18 C19 C20 109.6(5)
C21 C22 C23 115.0(5)
C22 C21 C20 113.3(5)
C1 C6 C5 120.0(6)
C4 C5 C6 120.7(6)
C24 C23 C22 113.1(5)
C4 C3 C2 121.6(6)
C1 C2 C3 120.0(6)
C36 S4 C41 91.8(3)
C38 S3 C33 90.4(3)
C31 N3 C32 104.3(5)
N3 C32 C37 111.0(5)
N3 C32 C33 130.2(5)
C37 C32 C33 118.7(5)
C31 N4 C37 106.7(4)
C31 N4 C44 125.9(5)
C37 N4 C44 126.1(5)
C35 C36 C37 118.2(5)
C35 C36 S4 111.7(4)
C37 C36 S4 130.0(4)
C34 C33 C32 121.1(5)
C34 C33 S3 111.9(4)
C32 C33 S3 127.0(5)
C41 C40 C35 114.0(5)
C45 C42 C43 113.8(5)
C33 C34 C35 119.8(5)
C33 C34 C39 111.5(5)
C35 C34 C39 128.7(5)
C46 C43 C42 113.0(5)
N4 C44 C45 115.4(4)
C32 C37 N4 104.7(5)
C32 C37 C36 122.4(5)
N4 C37 C36 132.8(5)
N3 C31 N4 113.3(5)
N3 C31 C28 124.0(5)
N4 C31 C28 122.5(5)
C29 C28 C27 119.7(6)
C29 C28 C31 119.2(5)
C27 C28 C31 121.2(5)
C40 C41 S4 111.6(5)
C39 C38 S3 114.0(4)
C36 C35 C40 110.9(5)
C36 C35 C34 119.9(5)
C40 C35 C34 129.1(5)
C42 C45 C44 109.0(4)
C43 C46 C47 114.5(5)
C26 C25 C30 120.3(6)
C26 C25 Br2 121.0(5)
C30 C25 Br2 118.6(5)
C38 C39 C34 112.3(5)
C28 C29 C30 121.1(6)
C28 C27 C26 119.6(6)
C52 C47 C46 113.2(5)
C6 C1 C2 119.6(6)
C6 C1 Br1 120.8(5)
C2 C1 Br1 119.6(5)
C25 C26 C27 119.8(6)
C25 C30 C29 119.6(6)

loop_
_geom_bond_atom_site_label_1
_geom_bond_atom_site_label_2
_geom_bond_distance
Br1 C1 1.898(6)
S2 C9 1.718(6)
S2 C14 1.728(6)
S1 C12 1.717(6)
S1 C17 1.721(6)
N1 C7 1.311(7)
N1 C13 1.399(7)
N2 C7 1.373(7)
N2 C8 1.383(7)
N2 C18 1.455(7)
C13 C8 1.387(7)
C13 C12 1.408(7)
C9 C10 1.393(8)
C9 C8 1.423(7)
C12 C11 1.416(7)
C11 C10 1.424(8)
C11 C16 1.432(7)
C14 C15 1.344(8)
C7 C4 1.491(7)
C16 C17 1.348(8)
C18 C19 1.523(7)
C20 C21 1.506(8)
C20 C19 1.530(7)
C15 C10 1.453(7)
C4 C3 1.353(8)
C4 C5 1.373(8)
C22 C21 1.497(8)
C22 C23 1.513(8)
C6 C1 1.356(8)
C6 C5 1.390(9)
C23 C24 1.509(8)
C3 C2 1.382(9)
C2 C1 1.361(8)
Br2 C25 1.899(6)
S4 C36 1.711(5)
S4 C41 1.731(6)
S3 C38 1.726(6)
S3 C33 1.729(5)
N3 C31 1.317(7)
N3 C32 1.382(7)
C32 C37 1.386(7)
C32 C33 1.415(7)
N4 C31 1.358(7)
N4 C37 1.389(7)
N4 C44 1.460(6)
C36 C35 1.412(7)
C36 C37 1.418(7)
C33 C34 1.388(7)
C40 C41 1.360(8)
C40 C35 1.415(8)
C42 C45 1.515(7)
C42 C43 1.538(7)
C34 C35 1.433(8)
C34 C39 1.437(7)
C43 C46 1.510(8)
C44 C45 1.530(7)
C31 C28 1.495(7)
C28 C29 1.358(8)
C28 C27 1.363(8)
C38 C39 1.330(8)
C46 C47 1.524(7)
C25 C26 1.357(8)
C25 C30 1.365(8)
C29 C30 1.374(8)
C27 C26 1.402(9)
C47 C52 1.502(8)

loop_
_geom_torsion_atom_site_label_1
_geom_torsion_atom_site_label_2
_geom_torsion_atom_site_label_3
_geom_torsion_atom_site_label_4
_geom_torsion
C7 N1 C13 C8 1.4(6)
C7 N1 C13 C12 177.9(5)
C14 S2 C9 C10 -0.7(4)
C14 S2 C9 C8 175.4(5)
C8 C13 C12 C11 1.3(8)
N1 C13 C12 C11 -174.9(5)
C8 C13 C12 S1 178.6(4)
N1 C13 C12 S1 2.4(9)
C17 S1 C12 C13 -177.4(5)
C17 S1 C12 C11 0.1(4)
C13 C12 C11 C10 0.3(8)
S1 C12 C11 C10 -177.4(4)
C13 C12 C11 C16 177.7(5)
S1 C12 C11 C16 0.0(6)
C7 N2 C8 C13 1.5(6)
C18 N2 C8 C13 -167.2(5)
C7 N2 C8 C9 -175.4(6)
C18 N2 C8 C9 15.8(9)
N1 C13 C8 N2 -1.9(6)
C12 C13 C8 N2 -178.7(5)
N1 C13 C8 C9 175.5(5)
C12 C13 C8 C9 -1.3(8)
C10 C9 C8 N2 176.2(5)
S2 C9 C8 N2 0.3(9)
C10 C9 C8 C13 -0.3(8)
S2 C9 C8 C13 -176.2(4)
C9 S2 C14 C15 0.6(4)
C13 N1 C7 N2 -0.4(6)
C13 N1 C7 C4 -175.6(5)
C8 N2 C7 N1 -0.7(6)
C18 N2 C7 N1 168.1(5)
C8 N2 C7 C4 174.6(5)
C18 N2 C7 C4 -16.6(8)
C12 C11 C16 C17 -0.2(7)
C10 C11 C16 C17 176.9(5)
C11 C16 C17 S1 0.3(6)
C12 S1 C17 C16 -0.2(5)
C7 N2 C18 C19 101.1(6)
C8 N2 C18 C19 -92.3(6)
S2 C14 C15 C10 -0.2(6)
C8 C9 C10 C11 1.9(8)
S2 C9 C10 C11 178.5(4)
C8 C9 C10 C15 -175.9(5)
S2 C9 C10 C15 0.7(6)
C12 C11 C10 C9 -1.9(7)
C16 C11 C10 C9 -178.8(5)
C12 C11 C10 C15 175.6(5)
C16 C11 C10 C15 -1.3(9)
C14 C15 C10 C9 -0.3(7)
C14 C15 C10 C11 -178.0(5)
N1 C7 C4 C3 98.0(8)
N2 C7 C4 C3 -76.8(8)
N1 C7 C4 C5 -83.7(8)
N2 C7 C4 C5 101.5(7)
N2 C18 C19 C20 175.7(5)
C21 C20 C19 C18 176.1(5)
C23 C22 C21 C20 176.1(5)
C19 C20 C21 C22 173.1(5)
C3 C4 C5 C6 -1.3(11)
C7 C4 C5 C6 -179.7(7)
C1 C6 C5 C4 1.2(12)
C21 C22 C23 C24 177.8(6)
C5 C4 C3 C2 1.4(11)
C7 C4 C3 C2 179.8(7)
C4 C3 C2 C1 -1.4(13)
C31 N3 C32 C37 -1.1(6)
C31 N3 C32 C33 -177.7(5)
C41 S4 C36 C35 0.8(4)
C41 S4 C36 C37 -176.5(5)
N3 C32 C33 C34 174.8(5)
C37 C32 C33 C34 -1.7(8)
N3 C32 C33 S3 -2.5(9)
C37 C32 C33 S3 -179.0(4)
C38 S3 C33 C34 0.0(4)
C38 S3 C33 C32 177.5(5)
C32 C33 C34 C35 0.2(8)
S3 C33 C34 C35 177.9(4)
C32 C33 C34 C39 -177.7(5)
S3 C33 C34 C39 0.0(6)
C45 C42 C43 C46 -173.5(5)
C31 N4 C44 C45 -101.2(6)
C37 N4 C44 C45 93.4(6)
N3 C32 C37 N4 1.2(6)
C33 C32 C37 N4 178.3(5)
N3 C32 C37 C36 -175.1(5)
C33 C32 C37 C36 2.0(8)
C31 N4 C37 C32 -0.8(5)
C44 N4 C37 C32 166.9(5)
C31 N4 C37 C36 174.9(5)
C44 N4 C37 C36 -17.4(9)
C35 C36 C37 C32 -0.8(8)
S4 C36 C37 C32 176.3(4)
C35 C36 C37 N4 -175.9(5)
S4 C36 C37 N4 1.2(9)
C32 N3 C31 N4 0.5(6)
C32 N3 C31 C28 175.3(5)
C37 N4 C31 N3 0.2(6)
C44 N4 C31 N3 -167.6(5)
C37 N4 C31 C28 -174.7(5)
C44 N4 C31 C28 17.6(8)
N3 C31 C28 C29 -97.5(7)
N4 C31 C28 C29 76.7(8)
N3 C31 C28 C27 83.7(8)
N4 C31 C28 C27 -102.0(7)
C35 C40 C41 S4 -1.6(6)
C36 S4 C41 C40 0.5(4)
C33 S3 C38 C39 0.1(5)
C37 C36 C35 C40 175.9(5)
S4 C36 C35 C40 -1.8(6)
C37 C36 C35 C34 -0.6(7)
S4 C36 C35 C34 -178.3(4)
C41 C40 C35 C36 2.2(7)
C41 C40 C35 C34 178.3(5)
C33 C34 C35 C36 0.9(7)
C39 C34 C35 C36 178.5(5)
C33 C34 C35 C40 -174.9(5)
C39 C34 C35 C40 2.7(9)
C43 C42 C45 C44 -177.3(5)
N4 C44 C45 C42 -176.3(5)
C42 C43 C46 C47 -175.5(5)
S3 C38 C39 C34 -0.1(6)
C33 C34 C39 C38 0.1(7)
C35 C34 C39 C38 -177.6(5)
C27 C28 C29 C30 0.0(12)
C31 C28 C29 C30 -178.8(7)
C29 C28 C27 C26 0.9(11)
C31 C28 C27 C26 179.7(7)
C43 C46 C47 C52 -177.7(6)
C5 C6 C1 C2 -1.2(12)
C5 C6 C1 Br1 177.6(6)
C3 C2 C1 C6 1.3(12)
C3 C2 C1 Br1 -177.5(6)
C30 C25 C26 C27 -0.1(12)
Br2 C25 C26 C27 -176.5(6)
C28 C27 C26 C25 -0.9(12)
C26 C25 C30 C29 1.1(12)
Br2 C25 C30 C29 177.5(6)
C28 C29 C30 C25 -1.0(13)
